data_7218775
loop_
_publ_author_name
'Jacobs, Ayesha'
'Amombo Noa, Francoise M.'

_publ_section_title
;
 Co-crystals and co-crystal hydrates of vanillic acid
;
_journal_issue 1
_journal_name_full CrystEngComm
_journal_page_first 98
_journal_paper_doi 10.1039/C4CE01795A
_journal_volume 17
_journal_year 2015
_chemical_formula_sum 'C14 H14 N2 O5'
_chemical_formula_weight 290.27
_chemical_name_systematic
; 
 vanillic acid nicotinamide co-crystal
;
_space_group_IT_number 2
_symmetry_cell_setting triclinic
_symmetry_space_group_name_Hall '-P 1'
_symmetry_space_group_name_H-M 'P -1'
_atom_sites_solution_hydrogens geom
_atom_sites_solution_primary direct
_atom_sites_solution_secondary difmap
_audit_creation_method SHELXL-97
_cell_angle_alpha 78.85(3)
_cell_angle_beta 84.50(3)
_cell_angle_gamma 75.62(3)
_cell_formula_units_Z 2
_cell_length_a 4.8723(10)
_cell_length_b 8.0058(16)
_cell_length_c 18.018(4)
_cell_measurement_reflns_used 5518
_cell_measurement_temperature 173(2)
_cell_measurement_theta_max 28.33
_cell_measurement_theta_min 2.31
_cell_volume 667.1(3)
_computing_cell_refinement 'SAINT-Plus (Bruker, 2004)'
_computing_data_collection 'APEX2 (Bruker, 2005)'
_computing_data_reduction 'SAINT-Plus and XPREP (Bruker 2004)'
_computing_molecular_graphics 'X-seed (Barbour, 1999)'
_computing_publication_material 'SHELXL-97 (Sheldrick, 1997)'
_computing_structure_refinement 'SHELXL-97 (Sheldrick, 1997)'
_computing_structure_solution 'SHELXS-97 (Sheldrick, 1990)'
_diffrn_ambient_temperature 173(2)
_diffrn_measured_fraction_theta_full 0.985
_diffrn_measured_fraction_theta_max 0.985
_diffrn_measurement_device_type 'Bruker Kappa Duo Apex II diffractometer'
_diffrn_radiation_monochromator graphite
_diffrn_radiation_source 'fine-focus sealed tube'
_diffrn_radiation_type MoK\a
_diffrn_radiation_wavelength 0.71073
_diffrn_reflns_av_R_equivalents 0.0167
_diffrn_reflns_av_sigmaI/netI 0.0365
_diffrn_reflns_limit_h_max 3
_diffrn_reflns_limit_h_min -6
_diffrn_reflns_limit_k_max 9
_diffrn_reflns_limit_k_min -10
_diffrn_reflns_limit_l_max 24
_diffrn_reflns_limit_l_min -23
_diffrn_reflns_number 5518
_diffrn_reflns_theta_full 28.33
_diffrn_reflns_theta_max 28.33
_diffrn_reflns_theta_min 2.31
_exptl_absorpt_coefficient_mu 0.111
_exptl_absorpt_correction_T_max 0.993
_exptl_absorpt_correction_T_min 0.896
_exptl_absorpt_correction_type multi-scan
_exptl_absorpt_process_details 'Bruker SADABS'
_exptl_crystal_colour colourless
_exptl_crystal_density_diffrn 1.445
_exptl_crystal_density_method 'not measured'
_exptl_crystal_description rectangle
_exptl_crystal_F_000 304
_exptl_crystal_recrystallization_method 'Re-crystallisation from solvent: ethyl methylketone'
_exptl_crystal_size_max 0.48
_exptl_crystal_size_mid 0.15
_exptl_crystal_size_min 0.06
_refine_diff_density_max 0.255
_refine_diff_density_min -0.313
_refine_diff_density_rms 0.049
_refine_ls_extinction_method none
_refine_ls_goodness_of_fit_ref 1.005
_refine_ls_hydrogen_treatment noref
_refine_ls_matrix_type full
_refine_ls_number_parameters 195
_refine_ls_number_reflns 3283
_refine_ls_number_restraints 1
_refine_ls_restrained_S_all 1.014
_refine_ls_R_factor_all 0.0678
_refine_ls_R_factor_gt 0.0442
_refine_ls_shift/su_max 0.001
_refine_ls_shift/su_mean 0.000
_refine_ls_structure_factor_coef Fsqd
_refine_ls_weighting_details 'calc w=1/[\s^2^(Fo^2^)+(0.0569P)^2^+0.1410P] where P=(Fo^2^+2Fc^2^)/3'
_refine_ls_weighting_scheme calc
_refine_ls_wR_factor_gt 0.1042
_refine_ls_wR_factor_ref 0.1164
_reflns_number_gt 2355
_reflns_number_total 3283
_reflns_threshold_expression >2sigma(I)
_cod_data_source_file c4ce01795a2.cif
_cod_data_source_block e:
_cod_depositor_comments
;
The following automatic conversions were performed:

'_symmetry_cell_setting' value 'Triclinic' changed to 'triclinic'
according to
/usr/data/users/saulius/crontab/automatic-downloads/rss-feeds/RSC/lib/dictionaries/cif_core.dic
dictionary named 'cif_core.dic' version 2.4.2 from 2011-04-26.

Automatic conversion script
Id: cif_fix_values 2827 2014-09-09 07:05:25Z andrius 

 Adding full bibliography for 7218771--7218777.cif.
;
_cod_original_cell_volume 667.1(2)
_cod_original_sg_symbol_H-M P-1
_cod_database_code 7218775

loop_
_symmetry_equiv_pos_as_xyz
'x, y, z'
'-x, -y, -z'

loop_
_atom_site_label
_atom_site_type_symbol
_atom_site_fract_x
_atom_site_fract_y
_atom_site_fract_z
_atom_site_U_iso_or_equiv
_atom_site_adp_type
_atom_site_occupancy
_atom_site_symmetry_multiplicity
_atom_site_calc_flag
_atom_site_refinement_flags
O1 O 0.8171(2) 0.35403(15) 0.48724(6) 0.0290(3) Uani 1 1 d .
O4 O 1.7293(2) 0.14281(15) 0.32733(6) 0.0299(3) Uani 1 1 d .
O2 O 0.6206(2) 0.61168(15) 0.41689(7) 0.0302(3) Uani 1 1 d D
H1 H 0.4904 0.6075 0.4508 0.036 Uiso 1 1 calc RD
O3 O 1.6847(2) 0.38928(16) 0.20159(6) 0.0308(3) Uani 1 1 d .
C1 C 1.0540(3) 0.4495(2) 0.37117(8) 0.0224(3) Uani 1 1 d .
C5 C 1.4961(3) 0.2805(2) 0.32513(9) 0.0228(3) Uani 1 1 d .
C6 C 1.2808(3) 0.3018(2) 0.38096(9) 0.0237(3) Uani 1 1 d .
H6 H 1.2871 0.2164 0.4258 0.028 Uiso 1 1 calc R
C8 C 0.8189(3) 0.4709(2) 0.42934(8) 0.0225(3) Uani 1 1 d .
C4 C 1.4828(3) 0.4070(2) 0.25841(9) 0.0243(3) Uani 1 1 d .
C3 C 1.2591(3) 0.5521(2) 0.24951(9) 0.0291(4) Uani 1 1 d .
H3 H 1.2513 0.6373 0.2045 0.035 Uiso 1 1 calc R
C2 C 1.0449(3) 0.5746(2) 0.30576(9) 0.0272(4) Uani 1 1 d .
H2 H 0.8921 0.6755 0.2995 0.033 Uiso 1 1 calc R
C7 C 1.7604(4) 0.0129(2) 0.39460(11) 0.0378(4) Uani 1 1 d .
H7C H 1.7674 0.0680 0.4382 0.057 Uiso 1 1 calc R
H7A H 1.9364 -0.0765 0.3897 0.057 Uiso 1 1 calc R
H7B H 1.5986 -0.0420 0.4020 0.057 Uiso 1 1 calc R
O5 O 0.2087(2) 0.72686(17) 0.03836(7) 0.0333(3) Uani 1 1 d .
N6 N 0.6790(3) 0.63045(19) 0.05358(8) 0.0282(3) Uani 1 1 d .
N10 N 0.8265(3) 0.83770(19) -0.17572(8) 0.0307(3) Uani 1 1 d .
C10 C 0.4564(3) 0.7219(2) 0.01407(9) 0.0232(3) Uani 1 1 d .
C14 C 0.5193(3) 0.8177(2) -0.06304(9) 0.0228(3) Uani 1 1 d .
C13 C 0.3286(3) 0.9679(2) -0.09456(10) 0.0312(4) Uani 1 1 d .
H13 H 0.1568 1.0119 -0.0676 0.037 Uiso 1 1 calc R
C9 C 0.7645(3) 0.7586(2) -0.10603(9) 0.0285(4) Uani 1 1 d .
H9 H 0.8960 0.6556 -0.0845 0.034 Uiso 1 1 calc R
C11 C 0.6412(4) 0.9835(2) -0.20447(10) 0.0344(4) Uani 1 1 d .
H11 H 0.6820 1.0425 -0.2538 0.041 Uiso 1 1 calc R
C12 C 0.3935(4) 1.0525(3) -0.16605(11) 0.0396(4) Uani 1 1 d .
H12 H 0.2683 1.1573 -0.1885 0.048 Uiso 1 1 calc R
H6A H 0.8479 0.6504 0.0399 0.029(5) Uiso 1 1 d R
H6B H 0.6581 0.5625 0.1003 0.040(5) Uiso 1 1 d R
H15 H 1.8323 0.2937 0.2109 0.070(8) Uiso 1 1 d R

loop_
_atom_site_aniso_label
_atom_site_aniso_U_11
_atom_site_aniso_U_22
_atom_site_aniso_U_33
_atom_site_aniso_U_23
_atom_site_aniso_U_13
_atom_site_aniso_U_12
O1 0.0300(6) 0.0323(7) 0.0225(6) -0.0024(5) 0.0073(4) -0.0081(5)
O4 0.0287(6) 0.0275(6) 0.0273(6) -0.0013(5) 0.0054(5) -0.0006(5)
O2 0.0249(6) 0.0303(7) 0.0316(7) -0.0047(5) 0.0107(5) -0.0048(5)
O3 0.0254(6) 0.0384(7) 0.0218(6) -0.0008(5) 0.0095(4) -0.0024(5)
C1 0.0200(7) 0.0279(8) 0.0204(7) -0.0062(6) 0.0036(6) -0.0080(6)
C5 0.0217(7) 0.0239(8) 0.0227(8) -0.0057(6) 0.0021(6) -0.0053(6)
C6 0.0257(8) 0.0265(8) 0.0188(7) -0.0027(6) 0.0032(6) -0.0087(6)
C8 0.0226(7) 0.0258(8) 0.0207(8) -0.0057(6) 0.0033(6) -0.0089(6)
C4 0.0221(7) 0.0321(9) 0.0197(8) -0.0056(6) 0.0048(6) -0.0095(6)
C3 0.0283(8) 0.0324(9) 0.0217(8) 0.0025(7) 0.0041(6) -0.0055(7)
C2 0.0246(8) 0.0294(9) 0.0236(8) -0.0020(7) 0.0024(6) -0.0024(6)
C7 0.0442(10) 0.0250(9) 0.0357(10) 0.0020(7) 0.0030(8) 0.0003(8)
O5 0.0175(5) 0.0443(8) 0.0364(7) -0.0074(6) 0.0080(5) -0.0075(5)
N6 0.0187(6) 0.0345(8) 0.0267(7) 0.0017(6) 0.0052(5) -0.0055(6)
N10 0.0293(7) 0.0365(8) 0.0248(7) -0.0050(6) 0.0057(5) -0.0079(6)
C10 0.0186(7) 0.0249(8) 0.0263(8) -0.0080(6) 0.0053(6) -0.0054(6)
C14 0.0171(7) 0.0253(8) 0.0260(8) -0.0066(6) 0.0015(6) -0.0040(6)
C13 0.0242(8) 0.0335(10) 0.0320(9) -0.0077(7) 0.0005(6) 0.0014(7)
C9 0.0218(8) 0.0303(9) 0.0282(9) -0.0027(7) 0.0040(6) -0.0004(6)
C11 0.0411(10) 0.0359(10) 0.0248(9) -0.0008(7) -0.0018(7) -0.0098(8)
C12 0.0402(10) 0.0348(10) 0.0338(10) 0.0011(8) -0.0044(8) 0.0051(8)

loop_
_atom_type_symbol
_atom_type_description
_atom_type_scat_dispersion_real
_atom_type_scat_dispersion_imag
_atom_type_scat_source
C C 0.0033 0.0016 'International Tables Vol C Tables 4.2.6.8 and 6.1.1.4'
H H 0.0000 0.0000 'International Tables Vol C Tables 4.2.6.8 and 6.1.1.4'
N N 0.0061 0.0033 'International Tables Vol C Tables 4.2.6.8 and 6.1.1.4'
O O 0.0106 0.0060 'International Tables Vol C Tables 4.2.6.8 and 6.1.1.4'

loop_
_geom_angle_atom_site_label_1
_geom_angle_atom_site_label_2
_geom_angle_atom_site_label_3
_geom_angle
C5 O4 C7 117.29(13)
C8 O2 H1 109.5
C4 O3 H15 115.2
C2 C1 C6 120.12(14)
C2 C1 C8 119.57(14)
C6 C1 C8 120.28(14)
O4 C5 C6 125.91(14)
O4 C5 C4 114.51(13)
C6 C5 C4 119.58(14)
C5 C6 C1 119.86(14)
C5 C6 H6 120.1
C1 C6 H6 120.1
O1 C8 O2 123.11(14)
O1 C8 C1 120.28(14)
O2 C8 C1 116.61(14)
O3 C4 C3 118.36(14)
O3 C4 C5 121.58(14)
C3 C4 C5 120.05(14)
C4 C3 C2 120.42(15)
C4 C3 H3 119.8
C2 C3 H3 119.8
C3 C2 C1 119.96(15)
C3 C2 H2 120.0
C1 C2 H2 120.0
O4 C7 H7C 109.5
O4 C7 H7A 109.5
H7C C7 H7A 109.5
O4 C7 H7B 109.5
H7C C7 H7B 109.5
H7A C7 H7B 109.5
C10 N6 H6A 119.8
C10 N6 H6B 121.8
H6A N6 H6B 117.3
C11 N10 C9 117.02(15)
O5 C10 N6 122.69(15)
O5 C10 C14 120.76(14)
N6 C10 C14 116.54(13)
C13 C14 C9 117.79(15)
C13 C14 C10 120.23(14)
C9 C14 C10 121.97(14)
C12 C13 C14 118.57(16)
C12 C13 H13 120.7
C14 C13 H13 120.7
N10 C9 C14 124.06(15)
N10 C9 H9 118.0
C14 C9 H9 118.0
N10 C11 C12 123.10(16)
N10 C11 H11 118.5
C12 C11 H11 118.5
C11 C12 C13 119.45(17)
C11 C12 H12 120.3
C13 C12 H12 120.3

loop_
_geom_bond_atom_site_label_1
_geom_bond_atom_site_label_2
_geom_bond_distance
O1 C8 1.2605(19)
O4 C5 1.3702(19)
O4 C7 1.430(2)
O2 C8 1.288(2)
O2 H1 0.8400
O3 C4 1.3526(18)
O3 H15 0.9116
C1 C2 1.387(2)
C1 C6 1.399(2)
C1 C8 1.477(2)
C5 C6 1.384(2)
C5 C4 1.409(2)
C6 H6 0.9500
C4 C3 1.377(2)
C3 C2 1.387(2)
C3 H3 0.9500
C2 H2 0.9500
C7 H7C 0.9800
C7 H7A 0.9800
C7 H7B 0.9800
O5 C10 1.2376(18)
N6 C10 1.331(2)
N6 H6A 0.8802
N6 H6B 0.9214
N10 C11 1.333(2)
N10 C9 1.336(2)
C10 C14 1.495(2)
C14 C13 1.384(2)
C14 C9 1.391(2)
C13 C12 1.381(3)
C13 H13 0.9500
C9 H9 0.9500
C11 C12 1.378(3)
C11 H11 0.9500
C12 H12 0.9500
